data_7104954
loop_
_publ_author_name
'Hulley, Elliott B'
'Wolczanski, Peter T'
'Lobkovsky, Emil B'

_publ_section_title
;
 [(silox)(3)M](2)(mu:eta(1),eta(1)-P(2)) (M = Nb, Ta) and
 [(silox)(3)Nb](2){mu:eta(2),eta(2)-((c)P(3)-(c)P(3))} from (silox)(3)M
 (M = NbPMe(3), Ta) and P(4) (silox = (t)Bu(3)SiO).
;
_journal_issue 42
_journal_name_full 'Chemical communications (Cambridge, England)'
_journal_page_first 6412
_journal_page_last 6414
_journal_paper_doi 10.1039/b911275h
_journal_year 2009
_chemical_formula_moiety 'C72 H162 O6 P2 Si6 Ta2'
_chemical_formula_sum 'C72 H162 O6 P2 Si6 Ta2'
_chemical_formula_weight 1716.40
_chemical_name_systematic
;
?
;
_space_group_IT_number 2
_symmetry_cell_setting triclinic
_symmetry_space_group_name_Hall '-P 1'
_symmetry_space_group_name_H-M 'P -1'
_atom_sites_solution_hydrogens geom
_atom_sites_solution_primary direct
_atom_sites_solution_secondary difmap
_audit_creation_method SHELXL-97
_cell_angle_alpha 67.135(3)
_cell_angle_beta 68.391(3)
_cell_angle_gamma 61.970(2)
_cell_formula_units_Z 1
_cell_length_a 12.9611(7)
_cell_length_b 13.1197(7)
_cell_length_c 16.0871(9)
_cell_measurement_reflns_used 3542
_cell_measurement_temperature 173(2)
_cell_measurement_theta_max 0.00
_cell_measurement_theta_min 0.00
_cell_volume 2166.2(2)
_computing_cell_refinement 'Bruker SAINT+'
_computing_data_collection 'Bruker APEX2'
_computing_data_reduction 'Bruker SAINT+'
_computing_molecular_graphics 'Bruker SHELXTL'
_computing_publication_material 'Bruker SHELXTL'
_computing_structure_refinement 'SHELXL-97 (Sheldrick, 1997)'
_computing_structure_solution 'SHELXS-97 (Sheldrick, 1990)'
_diffrn_ambient_temperature 173(2)
_diffrn_measured_fraction_theta_full 0.995
_diffrn_measured_fraction_theta_max 0.995
_diffrn_measurement_device_type 'Bruker X8 APEX II diffractometer'
_diffrn_measurement_method 'phi and omega scans'
_diffrn_radiation_monochromator graphite
_diffrn_radiation_source 'fine-focus sealed tube'
_diffrn_radiation_type MoK\a
_diffrn_radiation_wavelength 0.71073
_diffrn_reflns_av_R_equivalents 0.0924
_diffrn_reflns_av_sigmaI/netI 0.0913
_diffrn_reflns_limit_h_max 16
_diffrn_reflns_limit_h_min -16
_diffrn_reflns_limit_k_max 16
_diffrn_reflns_limit_k_min -16
_diffrn_reflns_limit_l_max 20
_diffrn_reflns_limit_l_min -20
_diffrn_reflns_number 37459
_diffrn_reflns_theta_full 26.52
_diffrn_reflns_theta_max 26.52
_diffrn_reflns_theta_min 1.41
_exptl_absorpt_coefficient_mu 2.687
_exptl_absorpt_correction_T_max 0.9359
_exptl_absorpt_correction_T_min 0.6156
_exptl_absorpt_correction_type multi-scan
_exptl_absorpt_process_details SADABS
_exptl_crystal_colour orange
_exptl_crystal_density_diffrn 1.316
_exptl_crystal_density_method 'not measured'
_exptl_crystal_description plate
_exptl_crystal_F_000 902
_exptl_crystal_size_max 0.20
_exptl_crystal_size_mid 0.15
_exptl_crystal_size_min 0.03
_refine_diff_density_max 1.821
_refine_diff_density_min -1.058
_refine_diff_density_rms 0.170
_refine_ls_extinction_method none
_refine_ls_goodness_of_fit_ref 1.018
_refine_ls_matrix_type full
_refine_ls_number_parameters 679
_refine_ls_number_reflns 8957
_refine_ls_number_restraints 1576
_refine_ls_restrained_S_all 0.949
_refine_ls_R_factor_all 0.0645
_refine_ls_R_factor_gt 0.0454
_refine_ls_shift/su_max 0.155
_refine_ls_shift/su_mean 0.017
_refine_ls_structure_factor_coef Fsqd
_refine_ls_weighting_details 'calc w=1/[\s^2^(Fo^2^)+(0.0466P)^2^+0.0000P] where P=(Fo^2^+2Fc^2^)/3'
_refine_ls_weighting_scheme calc
_refine_ls_wR_factor_gt 0.0896
_refine_ls_wR_factor_ref 0.1054
_reflns_number_gt 7095
_reflns_number_total 8957
_reflns_threshold_expression >2sigma(I)
_cod_data_source_file b911275h.txt
_cod_data_source_block eh2
_cod_depositor_comments
;
The following automatic conversions were performed:
'_symmetry_cell_setting' value 'Triclinic' changed to 'triclinic'
according to '/home/saulius/struct/CIF-dictionaries/cif_core.dic'
dictionary named 'cif_core.dic' version 2.4.1 from 2010-06-29.

Automatic conversion script
Id: cif_fix_enum 1527 2010-12-29 10:47:43Z saulius 
;
_cod_original_sg_symbol_H-M P-1
_cod_database_code 7104954

loop_
_symmetry_equiv_pos_as_xyz
'x, y, z'
'-x, -y, -z'

loop_
_atom_site_label
_atom_site_type_symbol
_atom_site_fract_x
_atom_site_fract_y
_atom_site_fract_z
_atom_site_U_iso_or_equiv
_atom_site_adp_type
_atom_site_occupancy
_atom_site_symmetry_multiplicity
_atom_site_calc_flag
_atom_site_refinement_flags
_atom_site_disorder_assembly
_atom_site_disorder_group
Ta1 Ta 0.457842(12) 0.082765(12) 0.321490(10) 0.01768(4) Uani 1 1 d . . .
P1 P 0.42078(9) 0.07103(9) 0.47651(7) 0.0303(3) Uani 1 1 d . . .
Si1 Si 0.48372(10) -0.19078(9) 0.30663(8) 0.0347(3) Uani 1 1 d . . .
Si2 Si 0.72023(8) 0.14230(9) 0.19051(7) 0.0227(2) Uani 1 1 d . . .
Si3 Si 0.18604(8) 0.32633(9) 0.28251(7) 0.0206(2) Uani 1 1 d . . .
O1 O 0.4780(2) -0.0610(2) 0.30692(17) 0.0372(7) Uani 1 1 d . A .
O2 O 0.59825(19) 0.1110(2) 0.25273(17) 0.0289(7) Uani 1 1 d . B .
O3 O 0.31779(18) 0.2102(2) 0.29383(16) 0.0215(6) Uani 1 1 d . C .
C1 C 0.5875(3) -0.3149(3) 0.3824(2) 0.0244(9) Uani 1 1 d D A .
C4 C 0.5269(4) -0.3221(3) 0.4845(2) 0.0402(11) Uani 1 1 d D . .
H4A H 0.5821 -0.3874 0.5226 0.060 Uiso 1 1 calc R A .
H4B H 0.4541 -0.3373 0.4996 0.060 Uiso 1 1 calc R . .
H4C H 0.5057 -0.2463 0.4968 0.060 Uiso 1 1 calc R . .
C5 C 0.6272(3) -0.4378(3) 0.3661(3) 0.0390(12) Uani 1 1 d D . .
H5A H 0.6807 -0.4997 0.4068 0.059 Uiso 1 1 calc R A .
H5B H 0.6698 -0.4359 0.3014 0.059 Uiso 1 1 calc R . .
H5C H 0.5564 -0.4558 0.3799 0.059 Uiso 1 1 calc R . .
C6 C 0.7000(3) -0.2930(4) 0.3671(4) 0.0612(13) Uani 1 1 d D . .
H6A H 0.7514 -0.3594 0.4076 0.092 Uiso 1 1 calc R A .
H6B H 0.6765 -0.2180 0.3817 0.092 Uiso 1 1 calc R . .
H6C H 0.7440 -0.2875 0.3023 0.092 Uiso 1 1 calc R . .
C2 C 0.3375(5) -0.1773(5) 0.3278(4) 0.0267(18) Uani 0.523(4) 1 d PDU A 1
C7 C 0.2687(6) -0.1237(6) 0.4106(4) 0.0331(19) Uani 0.523(4) 1 d PDU A 1
H7A H 0.1844 -0.1133 0.4258 0.050 Uiso 0.523(4) 1 calc PR A 1
H7B H 0.2734 -0.0458 0.3952 0.050 Uiso 0.523(4) 1 calc PR A 1
H7C H 0.3040 -0.1775 0.4640 0.050 Uiso 0.523(4) 1 calc PR A 1
C8 C 0.2793(6) -0.0930(6) 0.2450(4) 0.035(2) Uani 0.523(4) 1 d PDU A 1
H8A H 0.1965 -0.0872 0.2604 0.052 Uiso 0.523(4) 1 calc PR A 1
H8B H 0.3251 -0.1249 0.1906 0.052 Uiso 0.523(4) 1 calc PR A 1
H8C H 0.2793 -0.0134 0.2313 0.052 Uiso 0.523(4) 1 calc PR A 1
C9 C 0.3223(6) -0.2966(5) 0.3549(5) 0.033(2) Uani 0.523(4) 1 d PDU A 1
H9A H 0.2372 -0.2811 0.3663 0.049 Uiso 0.523(4) 1 calc PR A 1
H9B H 0.3515 -0.3487 0.4113 0.049 Uiso 0.523(4) 1 calc PR A 1
H9C H 0.3685 -0.3359 0.3045 0.049 Uiso 0.523(4) 1 calc PR A 1
C2' C 0.3126(5) -0.1932(5) 0.3755(4) 0.0161(16) Uani 0.477(4) 1 d PDU A 2
C7' C 0.2631(6) -0.1579(6) 0.4682(4) 0.0226(19) Uani 0.477(4) 1 d PDU A 2
H7'A H 0.1829 -0.1604 0.4968 0.034 Uiso 0.477(4) 1 calc PR A 2
H7'B H 0.2582 -0.0768 0.4563 0.034 Uiso 0.477(4) 1 calc PR A 2
H7'C H 0.3168 -0.2142 0.5100 0.034 Uiso 0.477(4) 1 calc PR A 2
C8' C 0.2184(6) -0.1072(6) 0.3169(5) 0.028(2) Uani 0.477(4) 1 d PDU A 2
H8'A H 0.1399 -0.1111 0.3523 0.042 Uiso 0.477(4) 1 calc PR A 2
H8'B H 0.2419 -0.1307 0.2597 0.042 Uiso 0.477(4) 1 calc PR A 2
H8'C H 0.2134 -0.0253 0.3015 0.042 Uiso 0.477(4) 1 calc PR A 2
C9' C 0.3108(7) -0.3188(5) 0.3993(5) 0.030(2) Uani 0.477(4) 1 d PDU A 2
H9'A H 0.2295 -0.3164 0.4318 0.045 Uiso 0.477(4) 1 calc PR A 2
H9'B H 0.3666 -0.3770 0.4392 0.045 Uiso 0.477(4) 1 calc PR A 2
H9'C H 0.3351 -0.3424 0.3420 0.045 Uiso 0.477(4) 1 calc PR A 2
C3 C 0.5827(5) -0.2146(5) 0.1763(4) 0.0249(18) Uani 0.524(3) 1 d PDU A 1
C10 C 0.5425(6) -0.0951(6) 0.1039(5) 0.036(2) Uani 0.524(3) 1 d PDU A 1
H10A H 0.5892 -0.1053 0.0420 0.054 Uiso 0.524(3) 1 calc PR A 1
H10B H 0.5556 -0.0351 0.1163 0.054 Uiso 0.524(3) 1 calc PR A 1
H10C H 0.4570 -0.0686 0.1072 0.054 Uiso 0.524(3) 1 calc PR A 1
C11 C 0.7203(5) -0.2594(6) 0.1609(5) 0.0320(19) Uani 0.524(3) 1 d PDU A 1
H11A H 0.7586 -0.2667 0.0972 0.048 Uiso 0.524(3) 1 calc PR A 1
H11B H 0.7495 -0.3377 0.2044 0.048 Uiso 0.524(3) 1 calc PR A 1
H11C H 0.7399 -0.2023 0.1711 0.048 Uiso 0.524(3) 1 calc PR A 1
C12 C 0.5573(6) -0.3048(5) 0.1547(5) 0.0353(18) Uani 0.524(3) 1 d PDU A 1
H12A H 0.6042 -0.3150 0.0928 0.053 Uiso 0.524(3) 1 calc PR A 1
H12B H 0.4716 -0.2744 0.1568 0.053 Uiso 0.524(3) 1 calc PR A 1
H12C H 0.5800 -0.3820 0.2008 0.053 Uiso 0.524(3) 1 calc PR A 1
C3' C 0.5038(5) -0.1765(5) 0.1839(5) 0.0232(19) Uani 0.476(3) 1 d PDU A 2
C10' C 0.4278(6) -0.0535(5) 0.1316(5) 0.0234(19) Uani 0.476(3) 1 d PDU A 2
H10D H 0.4437 -0.0526 0.0669 0.035 Uiso 0.476(3) 1 calc PR A 2
H10E H 0.4483 0.0081 0.1340 0.035 Uiso 0.476(3) 1 calc PR A 2
H10F H 0.3425 -0.0374 0.1605 0.035 Uiso 0.476(3) 1 calc PR A 2
C11' C 0.6358(5) -0.1927(7) 0.1402(6) 0.030(2) Uani 0.476(3) 1 d PDU A 2
H11D H 0.6532 -0.1856 0.0740 0.045 Uiso 0.476(3) 1 calc PR A 2
H11E H 0.6876 -0.2720 0.1705 0.045 Uiso 0.476(3) 1 calc PR A 2
H11F H 0.6509 -0.1310 0.1483 0.045 Uiso 0.476(3) 1 calc PR A 2
C12' C 0.4838(6) -0.2750(5) 0.1694(5) 0.0258(19) Uani 0.476(3) 1 d PDU A 2
H12D H 0.4957 -0.2629 0.1030 0.039 Uiso 0.476(3) 1 calc PR A 2
H12E H 0.4019 -0.2708 0.2012 0.039 Uiso 0.476(3) 1 calc PR A 2
H12F H 0.5413 -0.3537 0.1947 0.039 Uiso 0.476(3) 1 calc PR A 2
C13 C 0.6990(5) 0.1946(5) 0.0727(4) 0.0245(18) Uani 0.508(4) 1 d PDU B 1
C16 C 0.6602(5) 0.1149(5) 0.0525(5) 0.0287(18) Uani 0.508(4) 1 d PDU B 1
H16A H 0.6502 0.1468 -0.0114 0.043 Uiso 0.508(4) 1 calc PR B 1
H16B H 0.5839 0.1133 0.0953 0.043 Uiso 0.508(4) 1 calc PR B 1
H16C H 0.7217 0.0335 0.0604 0.043 Uiso 0.508(4) 1 calc PR B 1
C17 C 0.5986(6) 0.3210(5) 0.0579(5) 0.035(2) Uani 0.508(4) 1 d PDU B 1
H17A H 0.5879 0.3486 -0.0055 0.052 Uiso 0.508(4) 1 calc PR B 1
H17B H 0.6209 0.3764 0.0678 0.052 Uiso 0.508(4) 1 calc PR B 1
H17C H 0.5234 0.3180 0.1020 0.052 Uiso 0.508(4) 1 calc PR B 1
C18 C 0.8142(5) 0.2034(6) -0.0006(5) 0.0236(19) Uani 0.508(4) 1 d PDU B 1
H18A H 0.7993 0.2320 -0.0628 0.035 Uiso 0.508(4) 1 calc PR B 1
H18B H 0.8795 0.1243 0.0063 0.035 Uiso 0.508(4) 1 calc PR B 1
H18C H 0.8367 0.2595 0.0083 0.035 Uiso 0.508(4) 1 calc PR B 1
C13' C 0.7427(5) 0.1459(5) 0.0603(5) 0.0216(19) Uani 0.492(4) 1 d PDU B 2
C16' C 0.7922(6) 0.0167(5) 0.0528(5) 0.030(2) Uani 0.492(4) 1 d PDU B 2
H16D H 0.8035 0.0181 -0.0112 0.045 Uiso 0.492(4) 1 calc PR B 2
H16E H 0.7351 -0.0212 0.0940 0.045 Uiso 0.492(4) 1 calc PR B 2
H16F H 0.8693 -0.0288 0.0710 0.045 Uiso 0.492(4) 1 calc PR B 2
C17' C 0.6235(5) 0.2090(7) 0.0281(5) 0.034(2) Uani 0.492(4) 1 d PDU B 2
H17D H 0.6400 0.2082 -0.0362 0.052 Uiso 0.492(4) 1 calc PR B 2
H17E H 0.5855 0.2920 0.0323 0.052 Uiso 0.492(4) 1 calc PR B 2
H17F H 0.5697 0.1670 0.0678 0.052 Uiso 0.492(4) 1 calc PR B 2
C18' C 0.8317(6) 0.2034(8) -0.0119(7) 0.044(3) Uani 0.492(4) 1 d PDU B 2
H18D H 0.8377 0.2016 -0.0739 0.065 Uiso 0.492(4) 1 calc PR B 2
H18E H 0.9109 0.1585 0.0029 0.065 Uiso 0.492(4) 1 calc PR B 2
H18F H 0.8027 0.2865 -0.0103 0.065 Uiso 0.492(4) 1 calc PR B 2
C14 C 0.7143(5) 0.2518(5) 0.2433(4) 0.0213(18) Uani 0.474(4) 1 d PDU B 1
C19 C 0.5845(6) 0.3402(6) 0.2642(6) 0.032(2) Uani 0.474(4) 1 d PDU B 1
H19A H 0.5805 0.3971 0.2917 0.048 Uiso 0.474(4) 1 calc PR B 1
H19B H 0.5335 0.2963 0.3077 0.048 Uiso 0.474(4) 1 calc PR B 1
H19C H 0.5563 0.3836 0.2066 0.048 Uiso 0.474(4) 1 calc PR B 1
C20 C 0.7568(6) 0.1960(7) 0.3349(4) 0.034(2) Uani 0.474(4) 1 d PDU B 1
H20A H 0.7506 0.2594 0.3565 0.051 Uiso 0.474(4) 1 calc PR B 1
H20B H 0.8405 0.1396 0.3245 0.051 Uiso 0.474(4) 1 calc PR B 1
H20C H 0.7062 0.1536 0.3819 0.051 Uiso 0.474(4) 1 calc PR B 1
C21 C 0.7893(6) 0.3264(6) 0.1731(6) 0.026(3) Uani 0.474(4) 1 d PDU B 1
H21A H 0.7856 0.3825 0.2013 0.039 Uiso 0.474(4) 1 calc PR B 1
H21B H 0.7566 0.3712 0.1175 0.039 Uiso 0.474(4) 1 calc PR B 1
H21C H 0.8729 0.2727 0.1560 0.039 Uiso 0.474(4) 1 calc PR B 1
C14' C 0.6905(5) 0.3040(5) 0.1874(4) 0.0302(18) Uani 0.526(4) 1 d PDU B 2
C19' C 0.6033(6) 0.4041(6) 0.1261(5) 0.039(2) Uani 0.526(4) 1 d PDU B 2
H19D H 0.5919 0.4823 0.1285 0.059 Uiso 0.526(4) 1 calc PR B 2
H19E H 0.5258 0.3954 0.1491 0.059 Uiso 0.526(4) 1 calc PR B 2
H19F H 0.6370 0.3980 0.0620 0.059 Uiso 0.526(4) 1 calc PR B 2
C20' C 0.6281(7) 0.3195(7) 0.2860(4) 0.042(2) Uani 0.526(4) 1 d PDU B 2
H20D H 0.6113 0.4004 0.2863 0.063 Uiso 0.526(4) 1 calc PR B 2
H20E H 0.6807 0.2607 0.3282 0.063 Uiso 0.526(4) 1 calc PR B 2
H20F H 0.5527 0.3073 0.3063 0.063 Uiso 0.526(4) 1 calc PR B 2
C21' C 0.8059(6) 0.3310(8) 0.1549(7) 0.044(3) Uani 0.526(4) 1 d PDU B 2
H21D H 0.7842 0.4132 0.1552 0.067 Uiso 0.526(4) 1 calc PR B 2
H21E H 0.8469 0.3216 0.0920 0.067 Uiso 0.526(4) 1 calc PR B 2
H21F H 0.8595 0.2751 0.1970 0.067 Uiso 0.526(4) 1 calc PR B 2
C15 C 0.8612(5) -0.0086(5) 0.2140(4) 0.0306(18) Uani 0.558(4) 1 d PDU B 1
C22 C 0.8538(6) -0.0768(7) 0.3157(4) 0.044(2) Uani 0.558(4) 1 d PDU B 1
H22A H 0.9264 -0.1499 0.3219 0.066 Uiso 0.558(4) 1 calc PR B 1
H22B H 0.7832 -0.0981 0.3401 0.066 Uiso 0.558(4) 1 calc PR B 1
H22C H 0.8472 -0.0265 0.3507 0.066 Uiso 0.558(4) 1 calc PR B 1
C23 C 0.8749(6) -0.0936(5) 0.1623(5) 0.0396(19) Uani 0.558(4) 1 d PDU B 1
H23A H 0.9446 -0.1682 0.1743 0.059 Uiso 0.558(4) 1 calc PR B 1
H23B H 0.8865 -0.0551 0.0956 0.059 Uiso 0.558(4) 1 calc PR B 1
H23C H 0.8024 -0.1114 0.1843 0.059 Uiso 0.558(4) 1 calc PR B 1
C24 C 0.9741(5) 0.0220(6) 0.1724(6) 0.039(3) Uani 0.558(4) 1 d PDU B 1
H24A H 1.0452 -0.0513 0.1835 0.059 Uiso 0.558(4) 1 calc PR B 1
H24B H 0.9673 0.0786 0.2017 0.059 Uiso 0.558(4) 1 calc PR B 1
H24C H 0.9816 0.0581 0.1055 0.059 Uiso 0.558(4) 1 calc PR B 1
C15' C 0.8467(5) 0.0262(5) 0.2425(4) 0.0168(19) Uiso 0.442(4) 1 d PDU B 2
C22' C 0.8368(6) 0.0481(7) 0.3322(4) 0.0246(19) Uani 0.442(4) 1 d PDU B 2
H22D H 0.9041 -0.0141 0.3599 0.037 Uiso 0.442(4) 1 calc PR B 2
H22E H 0.7610 0.0458 0.3755 0.037 Uiso 0.442(4) 1 calc PR B 2
H22F H 0.8390 0.1267 0.3186 0.037 Uiso 0.442(4) 1 calc PR B 2
C23' C 0.8371(6) -0.0949(5) 0.2678(5) 0.020(2) Uani 0.442(4) 1 d PDU B 2
H23D H 0.9036 -0.1583 0.2959 0.030 Uiso 0.442(4) 1 calc PR B 2
H23E H 0.8409 -0.1106 0.2117 0.030 Uiso 0.442(4) 1 calc PR B 2
H23F H 0.7606 -0.0933 0.3120 0.030 Uiso 0.442(4) 1 calc PR B 2
C24' C 0.9757(6) 0.0119(9) 0.1834(6) 0.027(3) Uani 0.442(4) 1 d PDU B 2
H24D H 1.0341 -0.0525 0.2191 0.041 Uiso 0.442(4) 1 calc PR B 2
H24E H 0.9865 0.0870 0.1669 0.041 Uiso 0.442(4) 1 calc PR B 2
H24F H 0.9878 -0.0078 0.1268 0.041 Uiso 0.442(4) 1 calc PR B 2
C25 C 0.1995(5) 0.4668(5) 0.2838(4) 0.0306(19) Uani 0.553(4) 1 d PDU C 1
C28 C 0.2536(6) 0.4393(6) 0.3633(5) 0.042(2) Uani 0.553(4) 1 d PDU C 1
H28A H 0.2595 0.5116 0.3624 0.063 Uiso 0.553(4) 1 calc PR C 1
H28B H 0.3339 0.3759 0.3563 0.063 Uiso 0.553(4) 1 calc PR C 1
H28C H 0.2023 0.4129 0.4224 0.063 Uiso 0.553(4) 1 calc PR C 1
C29 C 0.2842(6) 0.5087(6) 0.1934(5) 0.038(2) Uani 0.553(4) 1 d PDU C 1
H29A H 0.2902 0.5795 0.1952 0.057 Uiso 0.553(4) 1 calc PR C 1
H29B H 0.2520 0.5287 0.1402 0.057 Uiso 0.553(4) 1 calc PR C 1
H29C H 0.3640 0.4444 0.1875 0.057 Uiso 0.553(4) 1 calc PR C 1
C30 C 0.0784(5) 0.5736(6) 0.2906(6) 0.039(3) Uani 0.553(4) 1 d PDU C 1
H30A H 0.0901 0.6420 0.2910 0.058 Uiso 0.553(4) 1 calc PR C 1
H30B H 0.0222 0.5517 0.3480 0.058 Uiso 0.553(4) 1 calc PR C 1
H30C H 0.0458 0.5952 0.2373 0.058 Uiso 0.553(4) 1 calc PR C 1
C25' C 0.1876(5) 0.4437(7) 0.3227(5) 0.024(2) Uani 0.447(4) 1 d PDU C 2
C28' C 0.1653(7) 0.4123(7) 0.4284(4) 0.033(2) Uani 0.447(4) 1 d PDU C 2
H28D H 0.1660 0.4755 0.4460 0.049 Uiso 0.447(4) 1 calc PR C 2
H28E H 0.2285 0.3361 0.4499 0.049 Uiso 0.447(4) 1 calc PR C 2
H28F H 0.0871 0.4051 0.4568 0.049 Uiso 0.447(4) 1 calc PR C 2
C29' C 0.3142(5) 0.4481(7) 0.2819(6) 0.033(2) Uani 0.447(4) 1 d PDU C 2
H29D H 0.3174 0.5085 0.3013 0.049 Uiso 0.447(4) 1 calc PR C 2
H29E H 0.3312 0.4691 0.2141 0.049 Uiso 0.447(4) 1 calc PR C 2
H29F H 0.3741 0.3696 0.3044 0.049 Uiso 0.447(4) 1 calc PR C 2
C30' C 0.0984(8) 0.5708(8) 0.2875(7) 0.047(4) Uani 0.447(4) 1 d PDU C 2
H30D H 0.1032 0.6271 0.3106 0.070 Uiso 0.447(4) 1 calc PR C 2
H30E H 0.0167 0.5719 0.3100 0.070 Uiso 0.447(4) 1 calc PR C 2
H30F H 0.1185 0.5944 0.2196 0.070 Uiso 0.447(4) 1 calc PR C 2
C26 C 0.1677(5) 0.3416(5) 0.1646(5) 0.028(2) Uani 0.502(4) 1 d PDU C 1
C31 C 0.2861(5) 0.3292(7) 0.0914(5) 0.036(2) Uani 0.502(4) 1 d PDU C 1
H31A H 0.2745 0.3369 0.0320 0.054 Uiso 0.502(4) 1 calc PR C 1
H31B H 0.3478 0.2507 0.1111 0.054 Uiso 0.502(4) 1 calc PR C 1
H31C H 0.3116 0.3922 0.0842 0.054 Uiso 0.502(4) 1 calc PR C 1
C32 C 0.1340(6) 0.2412(6) 0.1702(6) 0.041(2) Uani 0.502(4) 1 d PDU C 1
H32A H 0.1254 0.2507 0.1093 0.062 Uiso 0.502(4) 1 calc PR C 1
H32B H 0.0579 0.2453 0.2157 0.062 Uiso 0.502(4) 1 calc PR C 1
H32C H 0.1972 0.1635 0.1891 0.062 Uiso 0.502(4) 1 calc PR C 1
C33 C 0.0719(6) 0.4645(6) 0.1269(6) 0.037(2) Uiso 0.502(4) 1 d PDU C 1
H33A H 0.0660 0.4675 0.0669 0.056 Uiso 0.502(4) 1 calc PR C 1
H33B H 0.0955 0.5290 0.1193 0.056 Uiso 0.502(4) 1 calc PR C 1
H33C H -0.0062 0.4742 0.1707 0.056 Uiso 0.502(4) 1 calc PR C 1
C26' C 0.1913(5) 0.3667(5) 0.1530(5) 0.029(2) Uani 0.498(4) 1 d PDU C 2
C31' C 0.2776(6) 0.4310(6) 0.0942(5) 0.036(2) Uani 0.498(4) 1 d PDU C 2
H31D H 0.2790 0.4509 0.0285 0.054 Uiso 0.498(4) 1 calc PR C 2
H31E H 0.3584 0.3787 0.1045 0.054 Uiso 0.498(4) 1 calc PR C 2
H31F H 0.2505 0.5047 0.1119 0.054 Uiso 0.498(4) 1 calc PR C 2
C32' C 0.2376(7) 0.2546(6) 0.1194(5) 0.038(2) Uani 0.498(4) 1 d PDU C 2
H32D H 0.2393 0.2785 0.0533 0.057 Uiso 0.498(4) 1 calc PR C 2
H32E H 0.1842 0.2108 0.1544 0.057 Uiso 0.498(4) 1 calc PR C 2
H32F H 0.3188 0.2029 0.1292 0.057 Uiso 0.498(4) 1 calc PR C 2
C33' C 0.0652(6) 0.4468(8) 0.1306(7) 0.036(3) Uiso 0.498(4) 1 d PDU C 2
H33D H 0.0724 0.4651 0.0640 0.054 Uiso 0.498(4) 1 calc PR C 2
H33E H 0.0332 0.5214 0.1483 0.054 Uiso 0.498(4) 1 calc PR C 2
H33F H 0.0108 0.4042 0.1653 0.054 Uiso 0.498(4) 1 calc PR C 2
C27 C 0.0671(5) 0.2886(5) 0.3847(5) 0.0272(19) Uani 0.495(4) 1 d PDU C 1
C34 C 0.0877(7) 0.1575(5) 0.4053(6) 0.039(3) Uani 0.495(4) 1 d PDU C 1
H34A H 0.0255 0.1385 0.4586 0.059 Uiso 0.495(4) 1 calc PR C 1
H34B H 0.1669 0.1064 0.4194 0.059 Uiso 0.495(4) 1 calc PR C 1
H34C H 0.0840 0.1434 0.3511 0.059 Uiso 0.495(4) 1 calc PR C 1
C35 C 0.0628(6) 0.3077(7) 0.4748(4) 0.043(2) Uani 0.495(4) 1 d PDU C 1
H35A H -0.0012 0.2863 0.5244 0.065 Uiso 0.495(4) 1 calc PR C 1
H35B H 0.0468 0.3918 0.4649 0.065 Uiso 0.495(4) 1 calc PR C 1
H35C H 0.1400 0.2570 0.4923 0.065 Uiso 0.495(4) 1 calc PR C 1
C36 C -0.0604(5) 0.3641(7) 0.3647(6) 0.030(2) Uani 0.495(4) 1 d PDU C 1
H36A H -0.1202 0.3426 0.4192 0.045 Uiso 0.495(4) 1 calc PR C 1
H36B H -0.0640 0.3479 0.3115 0.045 Uiso 0.495(4) 1 calc PR C 1
H36C H -0.0775 0.4494 0.3509 0.045 Uiso 0.495(4) 1 calc PR C 1
C27' C 0.0608(5) 0.2663(5) 0.3622(4) 0.027(2) Uani 0.505(4) 1 d PDU C 2
C34' C 0.0500(6) 0.1864(6) 0.3196(5) 0.038(2) Uani 0.505(4) 1 d PDU C 2
H34D H -0.0132 0.1568 0.3609 0.057 Uiso 0.505(4) 1 calc PR C 2
H34E H 0.1266 0.1184 0.3115 0.057 Uiso 0.505(4) 1 calc PR C 2
H34F H 0.0298 0.2328 0.2593 0.057 Uiso 0.505(4) 1 calc PR C 2
C35' C 0.0895(6) 0.1899(7) 0.4574(4) 0.037(2) Uani 0.505(4) 1 d PDU C 2
H35D H 0.0254 0.1606 0.4963 0.056 Uiso 0.505(4) 1 calc PR C 2
H35E H 0.0957 0.2386 0.4872 0.056 Uiso 0.505(4) 1 calc PR C 2
H35F H 0.1659 0.1217 0.4493 0.056 Uiso 0.505(4) 1 calc PR C 2
C36' C -0.0620(7) 0.3710(8) 0.3760(7) 0.047(3) Uani 0.505(4) 1 d PDU C 2
H36D H -0.1238 0.3391 0.4164 0.071 Uiso 0.505(4) 1 calc PR C 2
H36E H -0.0824 0.4180 0.3158 0.071 Uiso 0.505(4) 1 calc PR C 2
H36F H -0.0574 0.4222 0.4044 0.071 Uiso 0.505(4) 1 calc PR C 2

loop_
_atom_site_aniso_label
_atom_site_aniso_U_11
_atom_site_aniso_U_22
_atom_site_aniso_U_33
_atom_site_aniso_U_23
_atom_site_aniso_U_13
_atom_site_aniso_U_12
Ta1 0.01715(6) 0.01403(6) 0.02365(7) -0.00385(5) -0.00749(5) -0.00609(5)
P1 0.0389(5) 0.0305(5) 0.0250(5) -0.0033(4) -0.0141(4) -0.0140(4)
Si1 0.0711(6) 0.0183(5) 0.0299(5) 0.0036(4) -0.0295(5) -0.0235(4)
Si2 0.0126(4) 0.0306(5) 0.0299(5) -0.0166(4) -0.0013(4) -0.0079(4)
Si3 0.0152(4) 0.0216(4) 0.0239(5) -0.0077(4) -0.0051(4) -0.0043(4)
O1 0.0741(15) 0.0215(12) 0.0316(13) 0.0025(10) -0.0282(12) -0.0258(11)
O2 0.0164(10) 0.0385(12) 0.0392(14) -0.0256(10) 0.0019(10) -0.0100(10)
O3 0.0158(10) 0.0239(11) 0.0216(12) -0.0051(10) -0.0047(9) -0.0055(9)
C1 0.0238(16) 0.0220(16) 0.0310(19) -0.0115(14) -0.0057(15) -0.0084(14)
C4 0.070(2) 0.036(2) 0.027(2) -0.0021(16) -0.0195(18) -0.0281(18)
C5 0.0337(19) 0.0244(18) 0.064(2) -0.0206(17) -0.0225(18) 0.0007(16)
C6 0.032(2) 0.070(2) 0.112(3) -0.068(2) -0.006(2) -0.0158(19)
C2 0.031(3) 0.028(3) 0.024(3) -0.007(3) -0.008(3) -0.013(3)
C7 0.025(3) 0.049(3) 0.026(3) -0.014(3) 0.004(3) -0.019(3)
C8 0.043(4) 0.034(4) 0.030(3) -0.003(3) -0.017(3) -0.016(3)
C9 0.034(3) 0.037(3) 0.031(4) -0.001(3) 0.001(3) -0.028(3)
C2' 0.026(3) 0.021(3) 0.010(3) -0.010(2) -0.004(3) -0.010(3)
C7' 0.023(3) 0.026(3) 0.015(3) -0.017(3) 0.009(3) -0.007(3)
C8' 0.031(4) 0.026(3) 0.026(3) -0.011(3) -0.009(3) -0.006(3)
C9' 0.042(4) 0.031(3) 0.022(4) -0.009(3) 0.000(4) -0.022(3)
C3 0.034(3) 0.019(3) 0.020(3) -0.004(2) -0.007(3) -0.009(3)
C10 0.045(4) 0.033(3) 0.017(4) 0.003(3) 0.001(3) -0.019(3)
C11 0.040(3) 0.037(3) 0.027(4) -0.012(3) -0.004(3) -0.021(3)
C12 0.051(3) 0.040(3) 0.026(4) -0.016(3) -0.006(3) -0.022(3)
C3' 0.032(3) 0.015(3) 0.020(4) -0.006(3) -0.002(3) -0.008(3)
C10' 0.030(3) 0.021(3) 0.021(4) -0.003(3) -0.008(3) -0.011(3)
C11' 0.031(3) 0.038(4) 0.022(4) -0.011(3) 0.003(3) -0.017(3)
C12' 0.039(4) 0.026(3) 0.011(3) -0.007(3) 0.002(3) -0.014(3)
C13 0.040(3) 0.021(3) 0.013(3) -0.003(3) -0.003(3) -0.015(2)
C16 0.024(3) 0.031(3) 0.028(4) -0.013(3) -0.001(3) -0.008(3)
C17 0.034(3) 0.031(3) 0.039(4) -0.004(3) -0.012(3) -0.013(3)
C18 0.038(3) 0.030(3) 0.014(3) -0.009(3) -0.008(3) -0.017(3)
C13' 0.022(3) 0.021(3) 0.018(3) -0.004(3) -0.006(3) -0.006(3)
C16' 0.034(4) 0.026(3) 0.028(4) -0.012(3) -0.010(3) -0.004(3)
C17' 0.036(3) 0.033(4) 0.044(4) -0.017(3) -0.021(3) -0.007(3)
C18' 0.029(4) 0.033(4) 0.027(6) 0.008(4) 0.013(4) -0.006(3)
C14 0.027(3) 0.022(3) 0.019(3) -0.010(3) 0.002(3) -0.014(2)
C19 0.032(3) 0.031(3) 0.045(4) -0.028(3) -0.002(3) -0.011(3)
C20 0.034(3) 0.053(4) 0.032(3) -0.019(3) -0.008(3) -0.023(3)
C21 0.026(3) 0.019(3) 0.037(4) -0.015(3) -0.002(3) -0.009(3)
C14' 0.034(3) 0.035(3) 0.032(3) -0.012(3) 0.006(3) -0.029(2)
C19' 0.049(4) 0.032(4) 0.035(3) -0.018(3) -0.005(3) -0.009(3)
C20' 0.053(4) 0.046(4) 0.039(3) -0.020(3) -0.007(3) -0.024(4)
C21' 0.057(3) 0.054(5) 0.049(5) -0.016(4) -0.005(4) -0.045(3)
C15 0.020(3) 0.033(3) 0.035(3) -0.011(3) -0.009(3) -0.003(3)
C22 0.031(4) 0.053(4) 0.039(3) -0.013(3) -0.006(3) -0.012(3)
C23 0.032(3) 0.033(3) 0.049(4) -0.019(3) -0.004(3) -0.006(3)
C24 0.014(3) 0.037(4) 0.061(5) -0.012(3) -0.019(3) 0.002(3)
C22' 0.025(3) 0.043(4) 0.014(3) -0.003(3) -0.014(3) -0.016(3)
C23' 0.025(3) 0.011(3) 0.017(4) 0.006(3) -0.009(3) -0.006(3)
C24' 0.023(4) 0.039(5) 0.013(4) 0.000(4) -0.003(4) -0.013(4)
C25 0.040(3) 0.024(3) 0.027(3) -0.017(3) -0.005(3) -0.006(3)
C28 0.047(3) 0.024(3) 0.064(4) -0.018(3) -0.031(3) -0.001(3)
C29 0.036(3) 0.025(3) 0.047(4) -0.001(3) -0.009(3) -0.015(3)
C30 0.026(3) 0.019(3) 0.069(5) -0.003(4) -0.015(3) -0.010(3)
C25' 0.013(3) 0.030(4) 0.028(4) -0.011(3) -0.006(3) -0.004(3)
C28' 0.022(4) 0.039(4) 0.039(3) -0.029(3) -0.006(3) 0.002(3)
C29' 0.026(3) 0.038(4) 0.049(5) -0.026(3) -0.007(3) -0.014(3)
C30' 0.036(5) 0.047(6) 0.050(5) -0.031(4) -0.022(4) 0.012(5)
C26 0.029(3) 0.027(3) 0.032(4) -0.009(3) -0.011(3) -0.009(3)
C31 0.029(3) 0.047(4) 0.025(4) -0.015(3) -0.009(3) -0.004(3)
C32 0.057(4) 0.035(4) 0.049(4) -0.006(3) -0.035(3) -0.018(3)
C26' 0.039(4) 0.022(3) 0.031(4) 0.005(3) -0.025(3) -0.013(3)
C31' 0.036(4) 0.028(4) 0.026(4) 0.000(3) -0.002(3) -0.008(3)
C32' 0.044(4) 0.042(3) 0.023(4) -0.006(3) -0.001(4) -0.022(3)
C27 0.025(3) 0.026(3) 0.040(3) -0.014(3) -0.015(3) -0.008(3)
C34 0.033(4) 0.023(3) 0.034(5) 0.000(3) 0.012(4) -0.010(3)
C35 0.024(4) 0.066(4) 0.026(3) -0.029(3) 0.012(3) -0.007(4)
C36 0.007(3) 0.030(4) 0.044(5) -0.013(3) 0.008(3) -0.007(3)
C27' 0.017(3) 0.032(4) 0.027(4) 0.000(3) -0.007(3) -0.009(3)
C34' 0.036(3) 0.042(4) 0.040(4) -0.001(3) -0.021(3) -0.017(3)
C35' 0.030(4) 0.043(5) 0.023(3) -0.002(3) -0.002(3) -0.011(3)
C36' 0.028(5) 0.058(5) 0.034(5) -0.011(4) -0.005(4) -0.003(4)

loop_
_atom_type_symbol
_atom_type_description
_atom_type_scat_dispersion_real
_atom_type_scat_dispersion_imag
_atom_type_scat_source
C C 0.0033 0.0016 'International Tables Vol C Tables 4.2.6.8 and 6.1.1.4'
H H 0.0000 0.0000 'International Tables Vol C Tables 4.2.6.8 and 6.1.1.4'
O O 0.0106 0.0060 'International Tables Vol C Tables 4.2.6.8 and 6.1.1.4'
Si Si 0.0817 0.0704 'International Tables Vol C Tables 4.2.6.8 and 6.1.1.4'
P P 0.1023 0.0942 'International Tables Vol C Tables 4.2.6.8 and 6.1.1.4'
Ta Ta -0.7052 6.5227 'International Tables Vol C Tables 4.2.6.8 and 6.1.1.4'

loop_
_geom_angle_atom_site_label_1
_geom_angle_atom_site_label_2
_geom_angle_atom_site_label_3
_geom_angle
_geom_angle_site_symmetry_1
_geom_angle_site_symmetry_3
_geom_angle_publ_flag
O3 Ta1 O2 114.10(10) . . ?
O3 Ta1 O1 114.08(12) . . ?
O2 Ta1 O1 106.83(11) . . ?
O3 Ta1 P1 99.14(8) . . ?
O2 Ta1 P1 111.85(9) . . ?
O1 Ta1 P1 110.85(8) . . ?
P1 P1 Ta1 105.67(6) 2_656 . ?
O1 Si1 C2 107.4(2) . . ?
O1 Si1 C3' 104.3(2) . . ?
C2 Si1 C3' 89.6(3) . . ?
O1 Si1 C1 107.77(16) . . ?
C2 Si1 C1 120.9(2) . . ?
C3' Si1 C1 124.5(2) . . ?
O1 Si1 C3 105.5(2) . . ?
C2 Si1 C3 112.6(3) . . ?
C3' Si1 C3 25.3(2) . . ?
C1 Si1 C3 101.58(18) . . ?
O1 Si1 C2' 105.95(19) . . ?
C2 Si1 C2' 18.2(2) . . ?
C3' Si1 C2' 107.3(3) . . ?
C1 Si1 C2' 105.70(18) . . ?
C3 Si1 C2' 129.0(3) . . ?
O2 Si2 C13 101.9(2) . . ?
O2 Si2 C15' 107.4(2) . . ?
C13 Si2 C15' 131.9(3) . . ?
O2 Si2 C14 104.1(2) . . ?
C13 Si2 C14 119.0(3) . . ?
C15' Si2 C14 89.8(3) . . ?
O2 Si2 C14' 109.60(18) . . ?
C13 Si2 C14' 90.7(3) . . ?
C15' Si2 C14' 113.4(3) . . ?
C14 Si2 C14' 28.5(2) . . ?
O2 Si2 C15 106.75(19) . . ?
C13 Si2 C15 114.3(2) . . ?
C15' Si2 C15 20.3(3) . . ?
C14 Si2 C15 109.3(3) . . ?
C14' Si2 C15 129.8(3) . . ?
O2 Si2 C13' 107.3(2) . . ?
C13 Si2 C13' 19.5(2) . . ?
C15' Si2 C13' 113.2(2) . . ?
C14 Si2 C13' 132.4(3) . . ?
C14' Si2 C13' 105.8(3) . . ?
C15 Si2 C13' 94.9(2) . . ?
O3 Si3 C27 107.44(18) . . ?
O3 Si3 C25' 105.2(2) . . ?
C27 Si3 C25' 95.5(3) . . ?
O3 Si3 C26' 103.00(19) . . ?
C27 Si3 C26' 128.0(3) . . ?
C25' Si3 C26' 115.8(3) . . ?
O3 Si3 C26 104.27(18) . . ?
C27 Si3 C26 114.8(3) . . ?
C25' Si3 C26 128.1(3) . . ?
C26' Si3 C26 14.7(3) . . ?
O3 Si3 C25 108.0(2) . . ?
C27 Si3 C25 110.1(3) . . ?
C25' Si3 C25 17.2(2) . . ?
C26' Si3 C25 98.8(3) . . ?
C26 Si3 C25 111.8(3) . . ?
O3 Si3 C27' 106.40(19) . . ?
C27 Si3 C27' 17.7(3) . . ?
C25' Si3 C27' 112.4(3) . . ?
C26' Si3 C27' 112.8(3) . . ?
C26 Si3 C27' 98.7(3) . . ?
C25 Si3 C27' 125.6(3) . . ?
Si1 O1 Ta1 172.84(17) . . ?
Si2 O2 Ta1 177.60(15) . . ?
Si3 O3 Ta1 172.88(16) . . ?
C4 C1 C6 104.9(3) . . ?
C4 C1 C5 108.4(3) . . ?
C6 C1 C5 108.4(3) . . ?
C4 C1 Si1 110.7(2) . . ?
C6 C1 Si1 112.1(3) . . ?
C5 C1 Si1 112.0(3) . . ?
C7 C2 C8 108.9(5) . . ?
C7 C2 C9 106.9(5) . . ?
C8 C2 C9 108.1(6) . . ?
C7 C2 Si1 105.6(5) . . ?
C8 C2 Si1 112.3(4) . . ?
C9 C2 Si1 114.7(4) . . ?
C8' C2' C7' 106.3(5) . . ?
C8' C2' C9' 105.8(6) . . ?
C7' C2' C9' 106.3(5) . . ?
C8' C2' Si1 112.6(4) . . ?
C7' C2' Si1 113.4(5) . . ?
C9' C2' Si1 111.9(4) . . ?
C10 C3 C11 107.4(5) . . ?
C10 C3 C12 107.2(6) . . ?
C11 C3 C12 107.2(5) . . ?
C10 C3 Si1 108.8(4) . . ?
C11 C3 Si1 115.8(5) . . ?
C12 C3 Si1 110.2(4) . . ?
C10' C3' C11' 107.1(5) . . ?
C10' C3' C12' 109.5(6) . . ?
C11' C3' C12' 107.8(5) . . ?
C10' C3' Si1 114.2(5) . . ?
C11' C3' Si1 104.8(5) . . ?
C12' C3' Si1 113.0(4) . . ?
C16 C13 C17 106.4(5) . . ?
C16 C13 C18 108.3(5) . . ?
C17 C13 C18 107.3(5) . . ?
C16 C13 Si2 112.8(4) . . ?
C17 C13 Si2 109.9(5) . . ?
C18 C13 Si2 111.8(5) . . ?
C16' C13' C17' 104.7(6) . . ?
C16' C13' C18' 106.7(6) . . ?
C17' C13' C18' 108.0(6) . . ?
C16' C13' Si2 109.2(4) . . ?
C17' C13' Si2 113.0(4) . . ?
C18' C13' Si2 114.6(6) . . ?
C19 C14 C20 106.6(5) . . ?
C19 C14 C21 106.8(5) . . ?
C20 C14 C21 108.2(6) . . ?
C19 C14 Si2 108.8(5) . . ?
C20 C14 Si2 115.6(5) . . ?
C21 C14 Si2 110.3(5) . . ?
C20' C14' C19' 105.2(5) . . ?
C20' C14' C21' 108.3(7) . . ?
C19' C14' C21' 107.0(6) . . ?
C20' C14' Si2 107.7(5) . . ?
C19' C14' Si2 114.0(5) . . ?
C21' C14' Si2 114.1(5) . . ?
C22 C15 C23 107.0(6) . . ?
C22 C15 C24 110.9(6) . . ?
C23 C15 C24 107.0(5) . . ?
C22 C15 Si2 114.2(4) . . ?
C23 C15 Si2 109.8(4) . . ?
C24 C15 Si2 107.9(4) . . ?
C22' C15' C23' 107.5(6) . . ?
C22' C15' C24' 106.7(7) . . ?
C23' C15' C24' 106.7(6) . . ?
C22' C15' Si2 109.6(4) . . ?
C23' C15' Si2 108.0(5) . . ?
C24' C15' Si2 117.8(5) . . ?
C28 C25 C30 109.1(6) . . ?
C28 C25 C29 106.6(6) . . ?
C30 C25 C29 106.6(5) . . ?
C28 C25 Si3 111.1(4) . . ?
C30 C25 Si3 112.7(5) . . ?
C29 C25 Si3 110.5(5) . . ?
C28' C25' C30' 109.5(6) . . ?
C28' C25' C29' 107.2(7) . . ?
C30' C25' C29' 106.4(7) . . ?
C28' C25' Si3 112.3(6) . . ?
C30' C25' Si3 113.4(7) . . ?
C29' C25' Si3 107.7(5) . . ?
C32 C26 C31 105.8(6) . . ?
C32 C26 C33 108.9(6) . . ?
C31 C26 C33 107.0(5) . . ?
C32 C26 Si3 110.9(5) . . ?
C31 C26 Si3 111.0(5) . . ?
C33 C26 Si3 112.8(5) . . ?
C31' C26' C32' 106.3(6) . . ?
C31' C26' C33' 109.1(6) . . ?
C32' C26' C33' 106.3(7) . . ?
C31' C26' Si3 110.7(6) . . ?
C32' C26' Si3 111.7(4) . . ?
C33' C26' Si3 112.4(5) . . ?
C34 C27 C35 107.0(6) . . ?
C34 C27 C36 106.7(6) . . ?
C35 C27 C36 106.9(6) . . ?
C34 C27 Si3 109.9(4) . . ?
C35 C27 Si3 114.5(5) . . ?
C36 C27 Si3 111.5(4) . . ?
C34' C27' C35' 107.2(6) . . ?
C34' C27' C36' 108.2(7) . . ?
C35' C27' C36' 109.1(6) . . ?
C34' C27' Si3 110.7(4) . . ?
C35' C27' Si3 110.9(5) . . ?
C36' C27' Si3 110.6(5) . . ?

loop_
_geom_bond_atom_site_label_1
_geom_bond_atom_site_label_2
_geom_bond_distance
_geom_bond_site_symmetry_2
_geom_bond_publ_flag
Ta1 O3 1.858(2) . ?
Ta1 O2 1.872(2) . ?
Ta1 O1 1.874(3) . ?
Ta1 P1 2.3158(11) . ?
P1 P1 2.1709(19) 2_656 ?
Si1 O1 1.672(3) . ?
Si1 C2 1.731(7) . ?
Si1 C3' 1.838(7) . ?
Si1 C1 1.885(3) . ?
Si1 C3 2.071(6) . ?
Si1 C2' 2.092(6) . ?
Si2 O2 1.672(3) . ?
Si2 C13 1.825(7) . ?
Si2 C15' 1.838(6) . ?
Si2 C14 1.895(8) . ?
Si2 C14' 1.953(7) . ?
Si2 C15 1.982(5) . ?
Si2 C13' 1.991(7) . ?
Si3 O3 1.685(2) . ?
Si3 C27 1.882(6) . ?
Si3 C25' 1.897(9) . ?
Si3 C26' 1.922(8) . ?
Si3 C26 1.920(8) . ?
Si3 C25 1.939(8) . ?
Si3 C27' 1.946(7) . ?
C1 C4 1.524(5) . ?
C1 C6 1.531(5) . ?
C1 C5 1.543(5) . ?
C2 C7 1.526(8) . ?
C2 C8 1.541(7) . ?
C2 C9 1.542(8) . ?
C2' C8' 1.543(8) . ?
C2' C7' 1.549(7) . ?
C2' C9' 1.549(8) . ?
C3 C10 1.531(7) . ?
C3 C11 1.546(7) . ?
C3 C12 1.549(9) . ?
C3' C10' 1.531(7) . ?
C3' C11' 1.534(8) . ?
C3' C12' 1.545(9) . ?
C13 C16 1.527(9) . ?
C13 C17 1.547(7) . ?
C13 C18 1.547(7) . ?
C13' C16' 1.542(8) . ?
C13' C17' 1.546(8) . ?
C13' C18' 1.549(8) . ?
C14 C19 1.530(7) . ?
C14 C20 1.547(8) . ?
C14 C21 1.550(8) . ?
C14' C20' 1.537(8) . ?
C14' C19' 1.546(7) . ?
C14' C21' 1.554(8) . ?
C15 C22 1.521(7) . ?
C15 C23 1.547(8) . ?
C15 C24 1.540(8) . ?
C15' C22' 1.526(8) . ?
C15' C23' 1.534(8) . ?
C15' C24' 1.552(8) . ?
C25 C28 1.525(8) . ?
C25 C30 1.538(7) . ?
C25 C29 1.547(7) . ?
C25' C28' 1.533(8) . ?
C25' C30' 1.541(9) . ?
C25' C29' 1.547(8) . ?
C26 C32 1.533(9) . ?
C26 C31 1.534(8) . ?
C26 C33 1.556(7) . ?
C26' C31' 1.531(8) . ?
C26' C32' 1.538(9) . ?
C26' C33' 1.559(8) . ?
C27 C34 1.527(8) . ?
C27 C35 1.540(9) . ?
C27 C36 1.556(8) . ?
C27' C34' 1.534(9) . ?
C27' C35' 1.538(8) . ?
C27' C36' 1.546(8) . ?
